data_7235160
loop_
_publ_author_name
'Bin Chen'
'Han Zhang'
'Wenwen Luo'
'Han Nie'
'Rongrong Hu'
'Anjun Qin'
'Zujin Zhao'
'Ben Zhong Tang'

_publ_section_title
;
 Oxidation-enhanced emission: exploring novel AIEgens from
 thieno[3,2-b]thiophene S,S-dioxide
;
_journal_name_full 'Journal of Materials Chemistry C'
_journal_page_first 960
_journal_page_last 968
_journal_paper_doi 10.1039/C6TC05116B
_journal_volume 5
_journal_year 2017
_chemical_formula_moiety 'C34 H16 F12 O2 S2'
_chemical_formula_sum 'C34 H16 F12 O2 S2'
_chemical_formula_weight 748.59
_space_group_IT_number 2
_space_group_name_Hall '-P 1'
_space_group_name_H-M_alt 'P -1'
_symmetry_cell_setting triclinic
_symmetry_space_group_name_Hall '-P 1'
_symmetry_space_group_name_H-M 'P -1'
_atom_sites_solution_hydrogens geom
_atom_sites_solution_primary direct
_atom_sites_solution_secondary difmap
_cell_angle_alpha 106.966(3)
_cell_angle_beta 92.284(2)
_cell_angle_gamma 117.261(2)
_cell_formula_units_Z 2
_cell_length_a 10.9441(8)
_cell_length_b 11.8177(10)
_cell_length_c 14.1721(11)
_cell_measurement_reflns_used 3205
_cell_measurement_temperature 173(2)
_cell_measurement_theta_max 25.36
_cell_measurement_theta_min 2.88
_cell_volume 1525.6(2)
_computing_structure_refinement 'SHELXL-97 (Sheldrick, 2008)'
_computing_structure_solution 'SHELXS-97 (Sheldrick, 2008)'
_diffrn_ambient_temperature 173(2)
_diffrn_measured_fraction_theta_full 0.981
_diffrn_measured_fraction_theta_max 0.981
_diffrn_measurement_device_type 'PHOTON100 CMOS detector'
_diffrn_measurement_method 'omega scan'
_diffrn_radiation_monochromator 'TRIUMPH curved crystal monochromator'
_diffrn_radiation_source 'fine-focus sealed tube'
_diffrn_radiation_type MoK\a
_diffrn_radiation_wavelength 0.71073
_diffrn_reflns_av_R_equivalents 0.0978
_diffrn_reflns_av_sigmaI/netI 0.1247
_diffrn_reflns_limit_h_max 13
_diffrn_reflns_limit_h_min -13
_diffrn_reflns_limit_k_max 14
_diffrn_reflns_limit_k_min -14
_diffrn_reflns_limit_l_max 17
_diffrn_reflns_limit_l_min -16
_diffrn_reflns_number 14310
_diffrn_reflns_theta_full 25.39
_diffrn_reflns_theta_max 25.39
_diffrn_reflns_theta_min 3.05
_exptl_absorpt_coefficient_mu 0.282
_exptl_absorpt_correction_T_max 0.7452
_exptl_absorpt_correction_T_min 0.6704
_exptl_absorpt_correction_type multi-scan
_exptl_absorpt_process_details 'SADABS (Bruker, 2014)'
_exptl_crystal_density_diffrn 1.630
_exptl_crystal_density_method 'not measured'
_exptl_crystal_description plate
_exptl_crystal_F_000 752
_exptl_crystal_size_max 0.26
_exptl_crystal_size_mid 0.24
_exptl_crystal_size_min 0.14
_refine_diff_density_max 0.547
_refine_diff_density_min -0.328
_refine_diff_density_rms 0.079
_refine_ls_extinction_method none
_refine_ls_goodness_of_fit_ref 1.066
_refine_ls_hydrogen_treatment constr
_refine_ls_matrix_type full
_refine_ls_number_parameters 613
_refine_ls_number_reflns 5505
_refine_ls_number_restraints 2243
_refine_ls_restrained_S_all 1.027
_refine_ls_R_factor_all 0.1611
_refine_ls_R_factor_gt 0.0772
_refine_ls_shift/su_max 0.001
_refine_ls_shift/su_mean 0.000
_refine_ls_structure_factor_coef Fsqd
_refine_ls_weighting_details 'calc w=1/[\s^2^(Fo^2^)+(0.0639P)^2^+1.6571P] where P=(Fo^2^+2Fc^2^)/3'
_refine_ls_weighting_scheme calc
_refine_ls_wR_factor_gt 0.1463
_refine_ls_wR_factor_ref 0.1807
_reflns_number_gt 3070
_reflns_number_total 5505
_reflns_threshold_expression >2sigma(I)
_cod_data_source_file J-Mater-Chem-C-2017-5-960.cif
_cod_data_source_block 2
_cod_depositor_comments
;
The following automatic conversions were performed:

data item '_symmetry_cell_setting' value 'Triclinic' was changed to
'triclinic' in accordance with the built-in table derived from the
CIF Core dictionary named 'cif_core.dic' version 2.4.5 last updated
on 2014-11-21.

Automatic conversion script
Id: cif_fix_values 6909 2019-04-08 15:41:33Z antanas 
;
_cod_original_sg_symbol_Hall '-P 1   '
_cod_original_sg_symbol_H-M 'P-1   '
_cod_database_code 7235160

loop_
_symmetry_equiv_pos_as_xyz
'x, y, z'
'-x, -y, -z'

loop_
_atom_site_label
_atom_site_type_symbol
_atom_site_fract_x
_atom_site_fract_y
_atom_site_fract_z
_atom_site_U_iso_or_equiv
_atom_site_adp_type
_atom_site_occupancy
_atom_site_symmetry_multiplicity
_atom_site_calc_flag
_atom_site_refinement_flags
_atom_site_disorder_assembly
_atom_site_disorder_group
C1 C 0.2741(4) 0.9216(5) 0.5262(3) 0.0248(11) Uani 1 1 d . . .
C2 C 0.2991(4) 0.8332(4) 0.5538(3) 0.0222(11) Uani 1 1 d . . .
C3 C 0.2186(4) 0.6946(4) 0.4789(3) 0.0253(11) Uani 1 1 d . . .
C4 C 0.1361(4) 0.6791(4) 0.3960(3) 0.0241(11) Uani 1 1 d . . .
C5 C 0.0566(4) 0.5442(4) 0.3261(3) 0.0234(11) Uani 1 1 d . . .
C6 C 0.0848(4) 0.4573(5) 0.3579(3) 0.0235(11) Uani 1 1 d . . .
C7 C 0.3374(5) 1.0705(5) 0.5708(3) 0.0263(11) Uani 1 1 d . A .
C8 C 0.4761(4) 1.1517(5) 0.6243(3) 0.0249(11) Uani 1 1 d . . .
H8 H 0.5311 1.1109 0.6326 0.030 Uiso 1 1 calc R . .
C9 C 0.5337(5) 1.2911(5) 0.6653(3) 0.0295(12) Uani 1 1 d . A .
H9 H 0.6275 1.3458 0.7027 0.035 Uiso 1 1 calc R . .
C10 C 0.4548(5) 1.3509(4) 0.6517(4) 0.0357(13) Uani 1 1 d D . .
C11 C 0.3182(5) 1.2727(5) 0.5987(4) 0.0407(14) Uani 1 1 d . A .
H11 H 0.2643 1.3144 0.5899 0.049 Uiso 1 1 calc R . .
C12 C 0.2598(5) 1.1336(5) 0.5586(4) 0.0333(13) Uani 1 1 d . . .
H12 H 0.1654 1.0798 0.5222 0.040 Uiso 1 1 calc R A .
C14 C 0.3954(4) 0.8618(4) 0.6446(3) 0.0209(11) Uani 1 1 d . B .
C15 C 0.4962(5) 0.8209(4) 0.6361(3) 0.0247(11) Uani 1 1 d . . .
H15 H 0.4986 0.7682 0.5719 0.030 Uiso 1 1 calc R . .
C16 C 0.5929(5) 0.8559(5) 0.7197(3) 0.0284(12) Uani 1 1 d . B .
H16 H 0.6623 0.8286 0.7135 0.034 Uiso 1 1 calc R . .
C17 C 0.5867(4) 0.9317(5) 0.8129(3) 0.0299(12) Uani 1 1 d D . .
C18 C 0.4850(5) 0.9697(5) 0.8234(4) 0.0348(13) Uani 1 1 d . B .
H18 H 0.4800 1.0185 0.8883 0.042 Uiso 1 1 calc R . .
C19 C 0.3898(5) 0.9366(5) 0.7391(3) 0.0305(12) Uani 1 1 d . . .
H19 H 0.3210 0.9648 0.7457 0.037 Uiso 1 1 calc R B .
C21 C -0.0425(4) 0.5087(5) 0.2335(3) 0.0251(11) Uani 1 1 d . C .
C22 C -0.1801(5) 0.4009(5) 0.2099(4) 0.0333(12) Uani 1 1 d . . .
H22 H -0.2114 0.3490 0.2527 0.040 Uiso 1 1 calc R . .
C23 C -0.2704(5) 0.3704(6) 0.1238(4) 0.0402(14) Uani 1 1 d . C .
H23 H -0.3639 0.2972 0.1076 0.048 Uiso 1 1 calc R . .
C24 C -0.2258(5) 0.4451(5) 0.0617(3) 0.0406(14) Uani 1 1 d D . .
C25 C -0.0902(6) 0.5528(5) 0.0845(4) 0.0415(14) Uani 1 1 d . C .
H25 H -0.0597 0.6051 0.0420 0.050 Uiso 1 1 calc R . .
C26 C 0.0005(5) 0.5828(5) 0.1706(3) 0.0321(12) Uani 1 1 d . . .
H26 H 0.0941 0.6558 0.1865 0.039 Uiso 1 1 calc R C .
C28 C 0.0373(4) 0.3113(5) 0.3072(4) 0.0260(11) Uani 1 1 d . D .
C29 C 0.0225(5) 0.2280(5) 0.3624(4) 0.0285(12) Uani 1 1 d . . .
H29 H 0.0442 0.2654 0.4340 0.034 Uiso 1 1 calc R . .
C30 C -0.0232(5) 0.0915(5) 0.3150(4) 0.0306(12) Uani 1 1 d . D .
H30 H -0.0323 0.0356 0.3537 0.037 Uiso 1 1 calc R . .
C31 C -0.0555(5) 0.0366(4) 0.2112(4) 0.0292(12) Uani 1 1 d D . .
C32 C -0.0367(5) 0.1185(5) 0.1555(4) 0.0322(12) Uani 1 1 d . D .
H32 H -0.0561 0.0806 0.0840 0.039 Uiso 1 1 calc R . .
C33 C 0.0101(5) 0.2553(5) 0.2018(3) 0.0279(12) Uani 1 1 d . . .
H33 H 0.0239 0.3113 0.1625 0.033 Uiso 1 1 calc R D .
O1 O 0.0196(3) 0.8356(3) 0.4219(3) 0.0370(9) Uani 1 1 d . . .
O2 O 0.2188(3) 0.8901(3) 0.3350(2) 0.0386(9) Uani 1 1 d . . .
S1 S 0.15080(12) 0.83714(12) 0.40853(9) 0.0248(3) Uani 1 1 d . . .
S2 S 0.20281(12) 0.54182(12) 0.47384(9) 0.0273(3) Uani 1 1 d . . .
C13 C 0.5199(9) 1.5030(8) 0.6865(7) 0.049(3) Uani 0.653(7) 1 d PDU A 1
F1 F 0.6381(8) 1.5667(7) 0.7577(5) 0.076(3) Uani 0.653(7) 1 d PDU A 1
F2 F 0.4360(8) 1.5460(6) 0.7263(7) 0.083(3) Uani 0.653(7) 1 d PDU A 1
F3 F 0.5583(8) 1.5560(5) 0.6144(4) 0.078(2) Uani 0.653(7) 1 d PDU A 1
C13' C 0.5086(15) 1.4995(12) 0.7056(11) 0.063(5) Uani 0.347(7) 1 d PDU A 2
F1' F 0.6443(11) 1.5734(12) 0.7059(12) 0.075(5) Uani 0.347(7) 1 d PDU A 2
F2' F 0.4390(15) 1.5461(11) 0.6648(10) 0.072(4) Uani 0.347(7) 1 d PDU A 2
F3' F 0.4978(14) 1.5317(10) 0.8029(7) 0.085(4) Uani 0.347(7) 1 d PDU A 2
C20 C 0.6883(9) 0.9685(10) 0.9053(7) 0.046(2) Uani 0.597(4) 1 d PDU B 3
F4 F 0.7874(7) 0.9342(11) 0.8857(5) 0.044(2) Uani 0.597(4) 1 d PDU B 3
F5 F 0.7578(12) 1.1036(6) 0.9546(7) 0.066(2) Uani 0.597(4) 1 d PDU B 3
F6 F 0.6249(6) 0.9117(12) 0.9720(5) 0.0486(16) Uani 0.597(4) 1 d PDU B 3
C20' C 0.7015(15) 0.9833(15) 0.9011(10) 0.047(3) Uiso 0.254(8) 1 d PDU B 4
F4' F 0.7553(18) 0.8997(17) 0.8938(14) 0.059(5) Uiso 0.254(8) 1 d PDU B 4
F5' F 0.8071(13) 1.1076(12) 0.9154(12) 0.057(4) Uiso 0.254(8) 1 d PDU B 4
F6' F 0.6540(14) 0.992(2) 0.9876(8) 0.046(3) Uiso 0.254(8) 1 d PDU B 4
C20A C 0.6840(17) 0.9708(18) 0.9085(11) 0.048(3) Uiso 0.149(8) 1 d PDU B 5
F4A F 0.8156(14) 1.007(3) 0.8953(15) 0.053(5) Uiso 0.149(8) 1 d PDU B 5
F5A F 0.691(3) 1.075(2) 0.9838(11) 0.039(4) Uiso 0.149(8) 1 d PDU B 5
F6A F 0.645(3) 0.869(2) 0.9443(16) 0.060(5) Uiso 0.149(8) 1 d PDU B 5
C27 C -0.3293(12) 0.4017(13) -0.0316(9) 0.060(3) Uani 0.459(4) 1 d PDU C 6
F7 F -0.3185(11) 0.3118(12) -0.1101(7) 0.059(3) Uani 0.459(4) 1 d PDU C 6
F8 F -0.3075(14) 0.5066(10) -0.0608(9) 0.079(3) Uani 0.459(4) 1 d PDU C 6
F9 F -0.4626(8) 0.3447(15) -0.0216(7) 0.074(3) Uani 0.459(4) 1 d PDU C 6
C27' C -0.3146(14) 0.4185(14) -0.0342(9) 0.062(4) Uani 0.382(7) 1 d PDU C 7
F7' F -0.4257(12) 0.4337(18) -0.0155(8) 0.073(3) Uani 0.382(7) 1 d PDU C 7
F8' F -0.2471(11) 0.4975(12) -0.0870(8) 0.058(3) Uani 0.382(7) 1 d PDU C 7
F9' F -0.3670(16) 0.2896(10) -0.0960(10) 0.072(4) Uani 0.382(7) 1 d PDU C 7
C27A C -0.330(2) 0.4150(19) -0.0274(17) 0.061(3) Uiso 0.158(6) 1 d PDU C 8
F7A F -0.277(2) 0.412(4) -0.1110(11) 0.068(4) Uiso 0.158(6) 1 d PDU C 8
F8A F -0.369(3) 0.511(2) -0.0101(16) 0.057(4) Uiso 0.158(6) 1 d PDU C 8
F9A F -0.4465(19) 0.2948(18) -0.0500(19) 0.060(4) Uiso 0.158(6) 1 d PDU C 8
C34 C -0.1153(10) -0.1130(9) 0.1596(7) 0.039(2) Uani 0.585(4) 1 d PDU D 9
F10 F -0.1134(12) -0.1487(7) 0.0610(4) 0.0375(18) Uani 0.585(4) 1 d PDU D 9
F11 F -0.2470(11) -0.1816(6) 0.1720(10) 0.060(2) Uani 0.585(4) 1 d PDU D 9
F12 F -0.0399(16) -0.1576(8) 0.1995(7) 0.0548(19) Uani 0.585(4) 1 d PDU D 9
C34' C -0.1227(16) -0.1146(13) 0.1612(11) 0.042(3) Uiso 0.274(11) 1 d PDU D 10
F10' F -0.0746(16) -0.1505(14) 0.0780(10) 0.048(4) Uiso 0.274(11) 1 d PDU D 10
F11' F -0.2626(10) -0.1730(13) 0.1314(12) 0.047(4) Uiso 0.274(11) 1 d PDU D 10
F12' F -0.105(2) -0.1787(11) 0.2203(9) 0.044(3) Uiso 0.274(11) 1 d PDU D 10
C34A C -0.097(2) -0.112(4) 0.162(2) 0.043(3) Uiso 0.141(11) 1 d PDU D 11
F10A F -0.169(3) -0.162(2) 0.0671(17) 0.044(5) Uiso 0.141(11) 1 d PDU D 11
F11A F -0.192(4) -0.1908(16) 0.204(3) 0.050(5) Uiso 0.141(11) 1 d PDU D 11
F12A F 0.014(3) -0.132(2) 0.168(2) 0.050(5) Uiso 0.141(11) 1 d PDU D 11

loop_
_atom_site_aniso_label
_atom_site_aniso_U_11
_atom_site_aniso_U_22
_atom_site_aniso_U_33
_atom_site_aniso_U_23
_atom_site_aniso_U_13
_atom_site_aniso_U_12
C1 0.022(2) 0.023(3) 0.028(3) 0.004(2) 0.002(2) 0.013(2)
C2 0.015(2) 0.024(3) 0.025(3) 0.004(2) 0.007(2) 0.009(2)
C3 0.024(2) 0.024(3) 0.027(3) 0.009(2) 0.004(2) 0.011(2)
C4 0.020(2) 0.025(3) 0.024(3) 0.006(2) 0.002(2) 0.011(2)
C5 0.022(2) 0.022(3) 0.024(3) 0.009(2) 0.004(2) 0.009(2)
C6 0.023(2) 0.025(3) 0.026(3) 0.012(2) 0.004(2) 0.013(2)
C7 0.020(2) 0.029(3) 0.030(3) 0.010(2) 0.005(2) 0.012(2)
C8 0.023(2) 0.029(3) 0.027(3) 0.008(2) 0.005(2) 0.017(2)
C9 0.024(3) 0.023(3) 0.030(3) 0.001(2) -0.001(2) 0.008(2)
C10 0.036(3) 0.028(3) 0.041(3) 0.008(3) 0.007(3) 0.017(2)
C11 0.037(3) 0.035(3) 0.057(4) 0.013(3) 0.006(3) 0.025(3)
C12 0.022(3) 0.027(3) 0.042(3) 0.006(2) -0.004(2) 0.009(2)
C14 0.025(2) 0.016(2) 0.021(2) 0.008(2) 0.000(2) 0.009(2)
C15 0.031(3) 0.021(2) 0.025(3) 0.008(2) 0.000(2) 0.015(2)
C16 0.028(3) 0.029(3) 0.034(3) 0.013(2) 0.004(2) 0.018(2)
C17 0.026(3) 0.038(3) 0.024(3) 0.013(2) -0.001(2) 0.014(2)
C18 0.038(3) 0.042(3) 0.024(3) 0.007(2) 0.006(2) 0.022(3)
C19 0.030(3) 0.034(3) 0.031(3) 0.010(2) 0.004(2) 0.020(2)
C21 0.023(3) 0.026(3) 0.025(3) 0.005(2) 0.003(2) 0.014(2)
C22 0.033(3) 0.030(3) 0.033(3) 0.010(2) 0.007(2) 0.013(2)
C23 0.028(3) 0.042(3) 0.037(3) 0.002(3) -0.011(2) 0.015(3)
C24 0.058(4) 0.040(3) 0.030(3) 0.002(3) -0.006(3) 0.036(3)
C25 0.063(4) 0.032(3) 0.028(3) 0.010(2) -0.004(3) 0.023(3)
C26 0.040(3) 0.027(3) 0.025(3) 0.008(2) 0.001(2) 0.014(2)
C28 0.020(2) 0.025(3) 0.031(3) 0.011(2) 0.005(2) 0.009(2)
C29 0.028(3) 0.029(3) 0.026(3) 0.008(2) 0.003(2) 0.013(2)
C30 0.034(3) 0.029(3) 0.031(3) 0.014(2) 0.007(2) 0.015(2)
C31 0.027(3) 0.023(3) 0.035(3) 0.006(2) 0.002(2) 0.013(2)
C32 0.033(3) 0.036(3) 0.029(3) 0.007(2) 0.002(2) 0.020(2)
C33 0.034(3) 0.029(3) 0.027(3) 0.011(2) 0.003(2) 0.020(2)
O1 0.0289(18) 0.039(2) 0.044(2) 0.0122(17) -0.0006(16) 0.0193(16)
O2 0.037(2) 0.037(2) 0.036(2) 0.0162(17) 0.0033(16) 0.0115(17)
S1 0.0228(6) 0.0238(6) 0.0265(7) 0.0103(5) -0.0013(5) 0.0101(5)
S2 0.0300(7) 0.0240(7) 0.0258(7) 0.0073(5) -0.0014(5) 0.0129(5)
C13 0.050(4) 0.029(4) 0.072(5) 0.013(4) 0.016(4) 0.024(4)
F1 0.083(5) 0.028(3) 0.080(5) 0.004(4) -0.030(4) 0.009(3)
F2 0.072(4) 0.036(3) 0.125(7) -0.001(5) 0.046(5) 0.029(3)
F3 0.120(5) 0.029(3) 0.076(4) 0.022(3) 0.034(4) 0.026(3)
C13' 0.062(6) 0.035(6) 0.083(7) 0.009(6) 0.010(6) 0.024(5)
F1' 0.053(6) 0.034(5) 0.114(9) -0.001(7) 0.029(7) 0.016(5)
F2' 0.087(7) 0.025(5) 0.096(8) 0.013(6) -0.016(7) 0.028(5)
F3' 0.105(7) 0.043(5) 0.082(7) -0.013(5) 0.008(6) 0.038(5)
C20 0.038(4) 0.059(4) 0.043(4) 0.008(3) 0.001(3) 0.030(3)
F4 0.030(3) 0.065(5) 0.038(3) 0.012(3) -0.007(3) 0.029(3)
F5 0.059(4) 0.063(4) 0.046(4) -0.014(3) -0.026(3) 0.029(3)
F6 0.055(3) 0.079(5) 0.026(3) 0.022(3) 0.002(2) 0.042(3)
C27 0.063(4) 0.063(4) 0.054(4) 0.020(4) -0.010(4) 0.033(4)
F7 0.061(5) 0.058(5) 0.034(4) 0.004(4) -0.009(4) 0.019(4)
F8 0.083(6) 0.080(5) 0.074(6) 0.030(4) -0.029(5) 0.040(5)
F9 0.057(5) 0.091(6) 0.072(5) 0.013(5) -0.020(4) 0.047(4)
C27' 0.061(5) 0.066(5) 0.055(5) 0.016(4) -0.007(4) 0.033(4)
F7' 0.062(5) 0.090(6) 0.075(5) 0.023(6) -0.017(5) 0.050(5)
F8' 0.067(6) 0.056(5) 0.050(5) 0.019(4) -0.008(5) 0.032(5)
F9' 0.073(7) 0.055(6) 0.048(6) 0.004(5) -0.016(5) 0.010(5)
C34 0.045(4) 0.038(3) 0.042(4) 0.011(3) 0.001(3) 0.028(3)
F10 0.045(4) 0.035(3) 0.028(3) -0.009(2) -0.010(3) 0.029(3)
F11 0.061(4) 0.030(3) 0.058(5) 0.011(3) 0.007(3) 0.000(3)
F12 0.081(5) 0.039(3) 0.056(4) 0.013(3) 0.003(4) 0.042(3)

loop_
_atom_type_symbol
_atom_type_description
_atom_type_scat_dispersion_real
_atom_type_scat_dispersion_imag
_atom_type_scat_source
C C 0.0033 0.0016 'International Tables Vol C Tables 4.2.6.8 and 6.1.1.4'
H H 0.0000 0.0000 'International Tables Vol C Tables 4.2.6.8 and 6.1.1.4'
O O 0.0106 0.0060 'International Tables Vol C Tables 4.2.6.8 and 6.1.1.4'
F F 0.0171 0.0103 'International Tables Vol C Tables 4.2.6.8 and 6.1.1.4'
S S 0.1246 0.1234 'International Tables Vol C Tables 4.2.6.8 and 6.1.1.4'

loop_
_geom_angle_atom_site_label_1
_geom_angle_atom_site_label_2
_geom_angle_atom_site_label_3
_geom_angle
_geom_angle_site_symmetry_1
_geom_angle_site_symmetry_3
C2 C1 C7 131.6(4) . .
C2 C1 S1 110.7(3) . .
C7 C1 S1 117.5(4) . .
C1 C2 C3 111.5(4) . .
C1 C2 C14 127.9(4) . .
C3 C2 C14 120.6(4) . .
C4 C3 C2 116.3(4) . .
C4 C3 S2 110.6(3) . .
C2 C3 S2 133.1(4) . .
C3 C4 C5 115.4(4) . .
C3 C4 S1 108.3(3) . .
C5 C4 S1 136.1(4) . .
C6 C5 C4 110.2(4) . .
C6 C5 C21 127.4(4) . .
C4 C5 C21 122.3(4) . .
C5 C6 C28 130.1(4) . .
C5 C6 S2 111.9(3) . .
C28 C6 S2 117.9(4) . .
C8 C7 C12 118.5(4) . .
C8 C7 C1 121.2(4) . .
C12 C7 C1 120.3(4) . .
C9 C8 C7 120.3(4) . .
C9 C8 H8 119.8 . .
C7 C8 H8 119.8 . .
C10 C9 C8 120.0(4) . .
C10 C9 H9 120.0 . .
C8 C9 H9 120.0 . .
C11 C10 C9 120.6(4) . .
C11 C10 C13' 118.1(7) . .
C9 C10 C13' 120.8(7) . .
C11 C10 C13 118.5(5) . .
C9 C10 C13 120.7(5) . .
C13' C10 C13 11.7(7) . .
C10 C11 C12 119.7(5) . .
C10 C11 H11 120.2 . .
C12 C11 H11 120.1 . .
C11 C12 C7 120.9(4) . .
C11 C12 H12 119.5 . .
C7 C12 H12 119.5 . .
C15 C14 C19 119.5(4) . .
C15 C14 C2 120.6(4) . .
C19 C14 C2 119.8(4) . .
C16 C15 C14 120.9(4) . .
C16 C15 H15 119.6 . .
C14 C15 H15 119.6 . .
C15 C16 C17 118.8(4) . .
C15 C16 H16 120.6 . .
C17 C16 H16 120.6 . .
C18 C17 C16 121.3(4) . .
C18 C17 C20' 119.9(7) . .
C16 C17 C20' 118.5(7) . .
C18 C17 C20 118.7(5) . .
C16 C17 C20 119.9(5) . .
C20' C17 C20 7.5(8) . .
C18 C17 C20A 115.9(8) . .
C16 C17 C20A 122.7(8) . .
C20' C17 C20A 8.9(9) . .
C20 C17 C20A 2.9(9) . .
C17 C18 C19 119.8(4) . .
C17 C18 H18 120.1 . .
C19 C18 H18 120.1 . .
C18 C19 C14 119.8(5) . .
C18 C19 H19 120.1 . .
C14 C19 H19 120.1 . .
C26 C21 C22 119.3(4) . .
C26 C21 C5 120.1(4) . .
C22 C21 C5 120.6(4) . .
C23 C22 C21 119.6(5) . .
C23 C22 H22 120.2 . .
C21 C22 H22 120.2 . .
C24 C23 C22 120.5(5) . .
C24 C23 H23 119.8 . .
C22 C23 H23 119.8 . .
C23 C24 C25 120.6(4) . .
C23 C24 C27 116.7(6) . .
C25 C24 C27 122.6(7) . .
C23 C24 C27' 124.5(7) . .
C25 C24 C27' 114.9(7) . .
C27 C24 C27' 7.8(8) . .
C23 C24 C27A 118.9(8) . .
C25 C24 C27A 120.4(8) . .
C27 C24 C27A 5.9(9) . .
C27' C24 C27A 7.3(9) . .
C24 C25 C26 118.8(5) . .
C24 C25 H25 120.6 . .
C26 C25 H25 120.6 . .
C21 C26 C25 121.2(5) . .
C21 C26 H26 119.4 . .
C25 C26 H26 119.4 . .
C29 C28 C33 118.6(4) . .
C29 C28 C6 121.0(4) . .
C33 C28 C6 120.3(4) . .
C30 C29 C28 121.0(4) . .
C30 C29 H29 119.5 . .
C28 C29 H29 119.5 . .
C31 C30 C29 119.7(5) . .
C31 C30 H30 120.1 . .
C29 C30 H30 120.1 . .
C32 C31 C30 120.0(4) . .
C32 C31 C34 120.0(5) . .
C30 C31 C34 119.9(6) . .
C32 C31 C34' 120.8(7) . .
C30 C31 C34' 118.9(7) . .
C34 C31 C34' 3.0(8) . .
C32 C31 C34A 121.5(10) . .
C30 C31 C34A 118.2(10) . .
C34 C31 C34A 7.5(9) . .
C34' C31 C34A 10.3(10) . .
C31 C32 C33 120.8(4) . .
C31 C32 H32 119.6 . .
C33 C32 H32 119.6 . .
C32 C33 C28 119.8(5) . .
C32 C33 H33 120.1 . .
C28 C33 H33 120.1 . .
O2 S1 O1 117.7(2) . .
O2 S1 C4 112.5(2) . .
O1 S1 C4 110.9(2) . .
O2 S1 C1 108.9(2) . .
O1 S1 C1 111.1(2) . .
C4 S1 C1 93.1(2) . .
C3 S2 C6 91.9(2) . .
F2 C13 F3 105.8(8) . .
F2 C13 F1 106.0(8) . .
F3 C13 F1 104.7(7) . .
F2 C13 C10 112.6(7) . .
F3 C13 C10 114.6(7) . .
F1 C13 C10 112.3(7) . .
F2' C13' F1' 107.9(12) . .
F2' C13' F3' 104.7(11) . .
F1' C13' F3' 105.6(11) . .
F2' C13' C10 112.2(10) . .
F1' C13' C10 111.7(10) . .
F3' C13' C10 114.1(10) . .
F4 C20 F5 105.5(7) . .
F4 C20 F6 107.0(8) . .
F5 C20 F6 106.4(8) . .
F4 C20 C17 113.6(7) . .
F5 C20 C17 111.0(7) . .
F6 C20 C17 112.8(7) . .
F5' C20' F4' 108.2(12) . .
F5' C20' F6' 105.8(11) . .
F4' C20' F6' 105.1(11) . .
F5' C20' C17 113.4(11) . .
F4' C20' C17 112.4(11) . .
F6' C20' C17 111.5(11) . .
F4A C20A F6A 106.5(12) . .
F4A C20A F5A 106.7(12) . .
F6A C20A F5A 105.6(12) . .
F4A C20A C17 111.9(12) . .
F6A C20A C17 112.3(12) . .
F5A C20A C17 113.3(12) . .
F9 C27 F8 106.1(10) . .
F9 C27 F7 107.1(10) . .
F8 C27 F7 105.8(10) . .
F9 C27 C24 113.9(9) . .
F8 C27 C24 111.9(9) . .
F7 C27 C24 111.5(9) . .
F7' C27' F9' 105.6(11) . .
F7' C27' F8' 107.7(11) . .
F9' C27' F8' 106.6(10) . .
F7' C27' C24 110.8(9) . .
F9' C27' C24 110.9(10) . .
F8' C27' C24 114.7(10) . .
F9A C27A F8A 107.8(15) . .
F9A C27A F7A 106.4(15) . .
F8A C27A F7A 106.6(15) . .
F9A C27A C24 112.7(14) . .
F8A C27A C24 110.9(14) . .
F7A C27A C24 112.0(14) . .
F11 C34 F10 109.3(8) . .
F11 C34 F12 106.6(8) . .
F10 C34 F12 105.5(8) . .
F11 C34 C31 111.1(7) . .
F10 C34 C31 113.5(7) . .
F12 C34 C31 110.5(7) . .
F12' C34' F10' 106.4(11) . .
F12' C34' F11' 105.0(11) . .
F10' C34' F11' 106.1(11) . .
F12' C34' C31 114.3(11) . .
F10' C34' C31 112.5(11) . .
F11' C34' C31 111.9(11) . .
F10A C34A F12A 113(3) . .
F10A C34A F11A 101(3) . .
F12A C34A F11A 107(3) . .
F10A C34A C31 111(2) . .
F12A C34A C31 112(2) . .
F11A C34A C31 112(2) . .

loop_
_geom_bond_atom_site_label_1
_geom_bond_atom_site_label_2
_geom_bond_distance
_geom_bond_site_symmetry_2
C1 C2 1.345(6) .
C1 C7 1.475(6) .
C1 S1 1.793(4) .
C2 C3 1.475(6) .
C2 C14 1.481(6) .
C3 C4 1.366(6) .
C3 S2 1.712(5) .
C4 C5 1.421(6) .
C4 S1 1.754(5) .
C5 C6 1.380(6) .
C5 C21 1.491(6) .
C6 C28 1.479(6) .
C6 S2 1.748(4) .
C7 C8 1.396(6) .
C7 C12 1.397(7) .
C8 C9 1.382(6) .
C8 H8 0.9500 .
C9 C10 1.380(7) .
C9 H9 0.9500 .
C10 C11 1.376(7) .
C10 C13' 1.500(12) .
C10 C13 1.505(9) .
C11 C12 1.377(7) .
C11 H11 0.9500 .
C12 H12 0.9500 .
C14 C15 1.390(6) .
C14 C19 1.394(6) .
C15 C16 1.382(6) .
C15 H15 0.9500 .
C16 C17 1.386(6) .
C16 H16 0.9500 .
C17 C18 1.378(7) .
C17 C20' 1.496(13) .
C17 C20 1.499(9) .
C17 C20A 1.500(13) .
C18 C19 1.386(7) .
C18 H18 0.9500 .
C19 H19 0.9500 .
C21 C26 1.376(7) .
C21 C22 1.398(6) .
C22 C23 1.384(7) .
C22 H22 0.9500 .
C23 C24 1.373(7) .
C23 H23 0.9500 .
C24 C25 1.385(7) .
C24 C27 1.499(11) .
C24 C27' 1.501(12) .
C24 C27A 1.51(3) .
C25 C26 1.389(7) .
C25 H25 0.9500 .
C26 H26 0.9500 .
C28 C29 1.386(7) .
C28 C33 1.402(6) .
C29 C30 1.381(6) .
C29 H29 0.9500 .
C30 C31 1.379(6) .
C30 H30 0.9500 .
C31 C32 1.372(7) .
C31 C34 1.494(10) .
C31 C34' 1.501(13) .
C31 C34A 1.52(4) .
C32 C33 1.379(7) .
C32 H32 0.9500 .
C33 H33 0.9500 .
O1 S1 1.449(3) .
O2 S1 1.431(4) .
C13 F2 1.311(9) .
C13 F3 1.334(9) .
C13 F1 1.348(9) .
C13' F2' 1.324(12) .
C13' F1' 1.333(12) .
C13' F3' 1.345(12) .
C20 F4 1.335(9) .
C20 F5 1.345(9) .
C20 F6 1.350(9) .
C20' F5' 1.337(12) .
C20' F4' 1.345(13) .
C20' F6' 1.346(13) .
C20A F4A 1.340(13) .
C20A F6A 1.343(13) .
C20A F5A 1.344(13) .
C27 F9 1.333(11) .
C27 F8 1.342(11) .
C27 F7 1.347(11) .
C27' F7' 1.335(12) .
C27' F9' 1.340(12) .
C27' F8' 1.342(12) .
C27A F9A 1.337(14) .
C27A F8A 1.340(14) .
C27A F7A 1.341(14) .
C34 F11 1.341(9) .
C34 F10 1.341(9) .
C34 F12 1.347(9) .
C34' F12' 1.344(12) .
C34' F10' 1.344(12) .
C34' F11' 1.345(12) .
C34A F10A 1.341(14) .
C34A F12A 1.342(14) .
C34A F11A 1.343(14) .
